data_2238428
loop_
_publ_author_name
'Prakasha, G.'
'Jasinski, Jerry P.'
'Brown, Jared S.'
'Yathirajan, H. S.'
'Ravishankara, D. K.'

_publ_section_title
;
 2-[(2-Chlorophenyl)(hydroxy)methyl]phenol
;
_journal_coeditor_code SJ5343
_journal_issue 8
_journal_name_full 'Acta Crystallographica Section E'
_journal_page_first o1240
_journal_paper_doi 10.1107/S1600536813018667
_journal_volume 69
_journal_year 2013
_chemical_formula_iupac 'C13 H11 Cl O2'
_chemical_formula_moiety 'C13 H11 Cl O2'
_chemical_formula_sum 'C13 H11 Cl O2'
_chemical_formula_weight 234.67
_chemical_name_systematic
;
2-[(2-Chlorophenyl)(hydroxy)methyl]phenol
;
_space_group_crystal_system trigonal
_space_group_IT_number 148
_space_group_name_Hall '-R 3'
_space_group_name_H-M_alt 'R -3'
_symmetry_space_group_name_Hall '-R 3'
_symmetry_space_group_name_H-M 'R -3 :H'
_atom_sites_solution_hydrogens geom
_atom_sites_solution_primary direct
_cell_angle_alpha 90
_cell_angle_beta 90
_cell_angle_gamma 120
_cell_formula_units_Z 18
_cell_length_a 23.4627(8)
_cell_length_b 23.4627(8)
_cell_length_c 11.3722(4)
_cell_measurement_reflns_used 3836
_cell_measurement_temperature 173(2)
_cell_measurement_theta_max 72.3335
_cell_measurement_theta_min 3.7647
_cell_volume 5421.6(3)
_computing_cell_refinement 'CrysAlis PRO (Agilent, 2012)'
_computing_data_collection 'CrysAlis PRO (Agilent, 2012)'
_computing_data_reduction 'CrysAlis RED (Agilent, 2012)'
_computing_molecular_graphics
;
OLEX2 (Dolomanov <i>et al.</i>, 2009) and
Mercury (Macrae <i>et al.</i>, 2006)
;
_computing_publication_material 'OLEX2 (Dolomanov <i>et al.</i>, 2009)'
_computing_structure_refinement 'SHELXL2012 (Sheldrick, 2008)'
_computing_structure_solution 'SUPERFLIP (Palatinus & Chapuis, 2007)'
_diffrn_ambient_temperature 173(2)
_diffrn_detector_area_resol_mean 16.0416
_diffrn_measured_fraction_theta_full 1.0000
_diffrn_measured_fraction_theta_max 1.0000
_diffrn_measurement_device_type 'Agilent Xcalibur (Eos, Gemini)'
_diffrn_measurement_method '\w scans'
_diffrn_radiation_monochromator graphite
_diffrn_radiation_type 'Cu K\a'
_diffrn_radiation_wavelength 1.5418
_diffrn_reflns_av_R_equivalents 0.0474
_diffrn_reflns_limit_h_max 25
_diffrn_reflns_limit_h_min -28
_diffrn_reflns_limit_k_max 28
_diffrn_reflns_limit_k_min -22
_diffrn_reflns_limit_l_max 13
_diffrn_reflns_limit_l_min -12
_diffrn_reflns_number 11532
_diffrn_reflns_theta_full 67.684
_diffrn_reflns_theta_max 72.483
_diffrn_reflns_theta_min 3.768
_exptl_absorpt_coefficient_mu 2.664
_exptl_absorpt_correction_T_max 1.00000
_exptl_absorpt_correction_T_min 0.51711
_exptl_absorpt_correction_type multi-scan
_exptl_absorpt_process_details
;
(CrysAlis PRO and CrysAlis RED; Agilent, 2012)
;
_exptl_crystal_colour colourless
_exptl_crystal_density_diffrn 1.294
_exptl_crystal_description irregular
_exptl_crystal_F_000 2196
_exptl_crystal_size_max 0.46
_exptl_crystal_size_mid 0.38
_exptl_crystal_size_min 0.24
_refine_diff_density_max 0.404
_refine_diff_density_min -0.621
_refine_ls_extinction_coef 0.00038(12)
_refine_ls_extinction_expression Fc^*^=kFc[1+0.001xFc^2^\l^3^/sin(2\q)]^-1/4^
_refine_ls_extinction_method 'SHELXL2012 (Sheldrick, 2008)'
_refine_ls_goodness_of_fit_ref 1.065
_refine_ls_hydrogen_treatment mixed
_refine_ls_matrix_type full
_refine_ls_number_parameters 151
_refine_ls_number_reflns 2364
_refine_ls_number_restraints 0
_refine_ls_restrained_S_all 1.065
_refine_ls_R_factor_all 0.0715
_refine_ls_R_factor_gt 0.0650
_refine_ls_shift/su_max 0.001
_refine_ls_shift/su_mean 0.000
_refine_ls_structure_factor_coef Fsqd
_refine_ls_weighting_details
;
 w=1/[\s^2^(Fo^2^)+(0.1357P)^2^+8.7990P]
 where P=(Fo^2^+2Fc^2^)/3
;
_refine_ls_weighting_scheme calc
_refine_ls_wR_factor_gt 0.2032
_refine_ls_wR_factor_ref 0.2129
_reflns_number_gt 2055
_reflns_number_total 2364
_reflns_threshold_expression I>2\s(I)
_cod_data_source_file sj5343.cif
_cod_data_source_block I
_cod_original_cell_volume 5421.6(4)
_cod_database_code 2238428
_cod_database_fobs_code 2238428
_shelx_space_group_comment
;
The symmetry employed for this shelxl refinement is uniquely defined
by the following loop, which should always be used as a source of
symmetry information in preference to the above space-group names.
They are only intended as comments.
;
_shelxl_version_number .000002012

loop_
_space_group_symop_operation_xyz
'x, y, z'
'-y, x-y, z'
'-x+y, -x, z'
'x+2/3, y+1/3, z+1/3'
'-y+2/3, x-y+1/3, z+1/3'
'-x+y+2/3, -x+1/3, z+1/3'
'x+1/3, y+2/3, z+2/3'
'-y+1/3, x-y+2/3, z+2/3'
'-x+y+1/3, -x+2/3, z+2/3'
'-x, -y, -z'
'y, -x+y, -z'
'x-y, x, -z'
'-x+2/3, -y+1/3, -z+1/3'
'y+2/3, -x+y+1/3, -z+1/3'
'x-y+2/3, x+1/3, -z+1/3'
'-x+1/3, -y+2/3, -z+2/3'
'y+1/3, -x+y+2/3, -z+2/3'
'x-y+1/3, x+2/3, -z+2/3'

loop_
_atom_site_type_symbol
_atom_site_label
_atom_site_fract_x
_atom_site_fract_y
_atom_site_fract_z
_atom_site_U_iso_or_equiv
_atom_site_adp_type
_atom_site_calc_flag
_atom_site_occupancy
Cl Cl1 0.66585(5) 0.59567(4) 0.59620(10) 0.0780(4) Uani d 1
O O1 0.64040(8) 0.41759(8) 0.77861(16) 0.0393(5) Uani d 1
H H1 0.6760 0.4335 0.8159 0.059 Uiso calc 1
O O2 0.56637(10) 0.49236(11) 0.91391(16) 0.0436(5) Uani d 1
H H2 0.590(2) 0.532(2) 0.888(4) 0.068(12) Uiso d 1
C C1 0.63717(10) 0.46886(11) 0.71725(19) 0.0295(5) Uani d 1
H H1A 0.6573 0.5090 0.7683 0.035 Uiso calc 1
C C2 0.56447(11) 0.44658(11) 0.7019(2) 0.0310(5) Uani d 1
C C3 0.53051(12) 0.45681(12) 0.7923(2) 0.0370(6) Uani d 1
C C4 0.46358(14) 0.43543(14) 0.7772(3) 0.0480(7) Uani d 1
H H4 0.4400 0.4422 0.8384 0.058 Uiso calc 1
C C5 0.43171(13) 0.40498(16) 0.6757(3) 0.0541(8) Uani d 1
H H5 0.3865 0.3918 0.6661 0.065 Uiso calc 1
C C6 0.46467(14) 0.39338(17) 0.5873(3) 0.0558(8) Uani d 1
H H6 0.4421 0.3711 0.5177 0.067 Uiso calc 1
C C7 0.53144(13) 0.41460(14) 0.6004(2) 0.0446(7) Uani d 1
H H7 0.5544 0.4070 0.5392 0.054 Uiso calc 1
C C8 0.67533(10) 0.48591(12) 0.6030(2) 0.0329(5) Uani d 1
C C9 0.69119(12) 0.54381(13) 0.5431(2) 0.0437(7) Uani d 1
C C10 0.73000(15) 0.5615(2) 0.4418(3) 0.0679(11) Uani d 1
H H10 0.7409 0.6013 0.4021 0.081 Uiso calc 1
C C11 0.75243(16) 0.5216(3) 0.3997(3) 0.0783(14) Uani d 1
H H11 0.7792 0.5339 0.3312 0.094 Uiso calc 1
C C12 0.73624(15) 0.4639(2) 0.4566(3) 0.0695(12) Uani d 1
H H12 0.7513 0.4360 0.4264 0.083 Uiso calc 1
C C13 0.69824(13) 0.44599(15) 0.5574(2) 0.0458(7) Uani d 1
H H13 0.6876 0.4060 0.5961 0.055 Uiso calc 1

loop_
_atom_site_aniso_label
_atom_site_aniso_U_11
_atom_site_aniso_U_22
_atom_site_aniso_U_33
_atom_site_aniso_U_12
_atom_site_aniso_U_13
_atom_site_aniso_U_23
Cl1 0.0763(7) 0.0518(5) 0.1047(9) 0.0312(4) -0.0183(5) 0.0120(4)
O1 0.0278(8) 0.0368(9) 0.0499(11) 0.0137(7) -0.0014(7) 0.0132(7)
O2 0.0534(11) 0.0509(12) 0.0340(9) 0.0318(10) 0.0080(8) -0.0075(8)
C1 0.0277(11) 0.0279(10) 0.0316(11) 0.0130(8) -0.0020(8) -0.0008(8)
C2 0.0282(11) 0.0317(11) 0.0341(11) 0.0158(9) 0.0014(8) 0.0026(9)
C3 0.0403(13) 0.0361(12) 0.0416(13) 0.0243(10) 0.0078(10) 0.0066(10)
C4 0.0406(14) 0.0513(16) 0.0607(17) 0.0294(12) 0.0158(12) 0.0136(13)
C5 0.0283(12) 0.0592(18) 0.073(2) 0.0208(12) 0.0050(12) 0.0138(15)
C6 0.0332(14) 0.0679(19) 0.0545(17) 0.0164(13) -0.0109(12) -0.0024(14)
C7 0.0318(12) 0.0575(16) 0.0386(13) 0.0179(11) -0.0008(10) -0.0053(11)
C8 0.0229(10) 0.0350(12) 0.0339(12) 0.0093(9) -0.0032(8) -0.0030(9)
C9 0.0319(12) 0.0434(14) 0.0393(13) 0.0065(10) -0.0076(10) 0.0084(10)
C10 0.0386(15) 0.083(2) 0.0433(16) 0.0008(16) -0.0057(13) 0.0225(16)
C11 0.0346(15) 0.135(4) 0.0338(15) 0.0182(19) 0.0038(12) 0.0009(19)
C12 0.0385(15) 0.118(3) 0.0506(18) 0.0378(18) -0.0045(13) -0.032(2)
C13 0.0336(12) 0.0563(16) 0.0476(14) 0.0226(12) -0.0031(10) -0.0144(12)

loop_
_atom_type_symbol
_atom_type_description
_atom_type_scat_dispersion_real
_atom_type_scat_dispersion_imag
_atom_type_scat_source
C C 0.0181 0.0091 'International Tables Vol C Tables 4.2.6.8 and 6.1.1.4'
H H 0.0000 0.0000 'International Tables Vol C Tables 4.2.6.8 and 6.1.1.4'
O O 0.0492 0.0322 'International Tables Vol C Tables 4.2.6.8 and 6.1.1.4'
Cl Cl 0.3639 0.7018 'International Tables Vol C Tables 4.2.6.8 and 6.1.1.4'

loop_
_geom_angle_atom_site_label_1
_geom_angle_atom_site_label_2
_geom_angle_atom_site_label_3
_geom_angle
C1 O1 H1 109.5
C3 O2 H2 99(3)
O1 C1 H1A 108.1
O1 C1 C2 106.83(17)
O1 C1 C8 111.67(19)
C2 C1 H1A 108.1
C8 C1 H1A 108.1
C8 C1 C2 113.87(18)
C3 C2 C1 119.7(2)
C7 C2 C1 120.6(2)
C7 C2 C3 119.7(2)
C2 C3 O2 121.7(2)
C2 C3 C4 118.9(2)
C4 C3 O2 119.4(2)
C3 C4 H4 119.6
C5 C4 C3 120.9(3)
C5 C4 H4 119.6
C4 C5 H5 119.8
C4 C5 C6 120.4(2)
C6 C5 H5 119.8
C5 C6 H6 120.2
C5 C6 C7 119.6(3)
C7 C6 H6 120.2
C2 C7 C6 120.5(3)
C2 C7 H7 119.7
C6 C7 H7 119.7
C9 C8 C1 120.8(2)
C13 C8 C1 121.2(2)
C13 C8 C9 118.0(2)
C8 C9 Cl1 120.2(2)
C8 C9 C10 120.6(3)
C10 C9 Cl1 119.2(3)
C9 C10 H10 119.9
C11 C10 C9 120.1(3)
C11 C10 H10 119.9
C10 C11 H11 120.1
C10 C11 C12 119.9(3)
C12 C11 H11 120.1
C11 C12 H12 119.7
C11 C12 C13 120.6(4)
C13 C12 H12 119.7
C8 C13 H13 119.6
C12 C13 C8 120.7(3)
C12 C13 H13 119.6

loop_
_geom_bond_atom_site_label_1
_geom_bond_atom_site_label_2
_geom_bond_distance
Cl1 C9 1.710(3)
O1 H1 0.8400
O1 C1 1.425(3)
O2 H2 0.87(5)
O2 C3 1.617(3)
C1 H1A 1.0000
C1 C2 1.524(3)
C1 C8 1.514(3)
C2 C3 1.393(3)
C2 C7 1.383(4)
C3 C4 1.400(4)
C4 H4 0.9500
C4 C5 1.367(5)
C5 H5 0.9500
C5 C6 1.376(5)
C6 H6 0.9500
C6 C7 1.394(4)
C7 H7 0.9500
C8 C9 1.394(4)
C8 C13 1.392(4)
C9 C10 1.396(4)
C10 H10 0.9500
C10 C11 1.369(6)
C11 H11 0.9500
C11 C12 1.372(7)
C12 H12 0.9500
C12 C13 1.382(4)
C13 H13 0.9500

loop_
_geom_hbond_atom_site_label_D
_geom_hbond_atom_site_label_H
_geom_hbond_atom_site_label_A
_geom_hbond_site_symmetry_A
_geom_hbond_distance_DH
_geom_hbond_distance_HA
_geom_hbond_distance_DA
_geom_hbond_angle_DHA
O1 H1 O1 17_556 0.84 1.84 2.656(2) 162.7

loop_
_geom_torsion_atom_site_label_1
_geom_torsion_atom_site_label_2
_geom_torsion_atom_site_label_3
_geom_torsion_atom_site_label_4
_geom_torsion
Cl1 C9 C10 C11 178.1(2)
O1 C1 C2 C3 84.3(3)
O1 C1 C2 C7 -93.8(3)
O1 C1 C8 C9 -165.2(2)
O1 C1 C8 C13 11.7(3)
O2 C3 C4 C5 -179.8(2)
C1 C2 C3 O2 0.4(3)
C1 C2 C3 C4 -179.3(2)
C1 C2 C7 C6 179.0(3)
C1 C8 C9 Cl1 -1.7(3)
C1 C8 C9 C10 175.8(2)
C1 C8 C13 C12 -176.3(2)
C2 C1 C8 C9 73.7(3)
C2 C1 C8 C13 -109.4(2)
C2 C3 C4 C5 0.0(4)
C3 C2 C7 C6 0.9(4)
C3 C4 C5 C6 1.6(5)
C4 C5 C6 C7 -1.8(5)
C5 C6 C7 C2 0.6(5)
C7 C2 C3 O2 178.5(2)
C7 C2 C3 C4 -1.2(4)
C8 C1 C2 C3 -151.9(2)
C8 C1 C2 C7 29.9(3)
C8 C9 C10 C11 0.6(4)
C9 C8 C13 C12 0.8(4)
C9 C10 C11 C12 0.6(5)
C10 C11 C12 C13 -1.0(5)
C11 C12 C13 C8 0.3(4)
C13 C8 C9 Cl1 -178.72(19)
C13 C8 C9 C10 -1.2(4)
